data_9002391
loop_
_publ_author_name
'Miyawaki, R.'
'Matsubara, S.'
'Yokoyama, K.'
'Takeuchi, K.'
'Nakai, I.'
'Terada, Y.'

_publ_section_title
;
 Kozoite-(Nd), Nd(CO3)(OH), a new mineral in an alkali olivine basalt
 from Hizen-cho, Saga Prefecture, Japan
;
_journal_name_full 'American Mineralogist'
_journal_page_first 1076
_journal_page_last 1081
_journal_volume 85
_journal_year 2000
_chemical_formula_sum
;C Ca0.02 Ce0.005 Dy0.005 Eu0.025 Gd0.04 La0.305 Nd0.425 O4 Pr0.09 Sm0.07
 Y0.015
;
_chemical_name_mineral Kozoite-(Nd)
_space_group_IT_number 62
_symmetry_space_group_name_Hall '-P 2n 2a'
_symmetry_space_group_name_H-M 'P m c n'
_cell_angle_alpha 90
_cell_angle_beta 90
_cell_angle_gamma 90
_cell_length_a 4.9829
_cell_length_b 8.5188
_cell_length_c 7.2570
_cell_formula_units_Z 4
_cell_volume 308.048
_database_code_amcsd 0002475
_exptl_crystal_density_diffrn 4.671
_cod_original_formula_sum '(Nd.425 La.305 Pr.09 Sm.07 Gd.04 Eu.025 Ce.005 Dy.005 Y.015 Ca.02) C O4'
_cod_database_code 9002391

loop_
_space_group_symop_operation_xyz
x,y,z
1/2-x,y,z
1/2+x,-y,-z
1/2+x,1/2+y,1/2-z
1/2-x,1/2-y,1/2+z
x,1/2-y,1/2+z
-x,1/2+y,1/2-z
-x,-y,-z

loop_
_atom_site_label
_atom_site_fract_x
_atom_site_fract_y
_atom_site_fract_z
_atom_site_occupancy
_atom_site_U_iso_or_equiv
Nd 0.25000 0.33460 0.64570 0.42500 0.00253
La 0.25000 0.33460 0.64570 0.30500 0.00253
Pr 0.25000 0.33460 0.64570 0.09000 0.00253
Sm 0.25000 0.33460 0.64570 0.07000 0.00253
Gd 0.25000 0.33460 0.64570 0.04000 0.00253
Eu 0.25000 0.33460 0.64570 0.02500 0.00253
Ce 0.25000 0.33460 0.64570 0.00500 0.00253
Dy 0.25000 0.33460 0.64570 0.00500 0.00253
Y 0.25000 0.33460 0.64570 0.01500 0.00253
Ca 0.25000 0.33460 0.64570 0.02000 0.00253
C 0.75000 0.18800 0.77700 1.00000 0.00507
O1 0.75000 0.31400 0.69700 1.00000 0.01267
O2 0.53700 0.11310 0.84800 1.00000 0.01267
O3 0.25000 0.41700 0.00300 1.00000 0.02533

loop_
_cod_related_entry_id
_cod_related_entry_database
_cod_related_entry_code
1 AMCSD 0002475
